data_4123286
loop_
_publ_author_name
'Olsen, Esben P. K.'
'Singh, Thishana'
'Harris, Pernille'
'Andersson, Pher G.'
'Madsen, Robert'

_publ_section_title
;
 Experimental and theoretical mechanistic investigation of the
 iridium-catalyzed dehydrogenative decarbonylation of primary alcohols.
;
_journal_issue 2
_journal_name_full 'Journal of the American Chemical Society'
_journal_page_first 834
_journal_page_last 842
_journal_paper_doi 10.1021/ja5106943
_journal_volume 137
_journal_year 2015
_chemical_formula_moiety 'C45 H32 Cl Ir O P2, C9 H12, C4 H10 O'
_chemical_formula_sum 'C58 H54 Cl Ir O2 P2'
_chemical_formula_weight 1072.60
_chemical_name_systematic
;
 ?
;
_space_group_crystal_system orthorhombic
_space_group_IT_number 19
_space_group_name_Hall 'P 2ac 2ab'
_space_group_name_H-M_alt 'P 21 21 21'
_symmetry_space_group_name_Hall 'P 2ac 2ab'
_symmetry_space_group_name_H-M 'P 21 21 21'
_atom_sites_solution_hydrogens geom
_atom_sites_solution_primary direct
_audit_creation_date 2014-02-25
_audit_creation_method
;
Olex2 1.2
(compiled 2013.12.10 svn.r2850 for OlexSys, GUI svn.r4736)
;
_cell_angle_alpha 90
_cell_angle_beta 90
_cell_angle_gamma 90
_cell_formula_units_Z 4
_cell_length_a 11.65611(12)
_cell_length_b 13.08400(14)
_cell_length_c 32.0786(3)
_cell_measurement_reflns_used 27866
_cell_measurement_temperature 120
_cell_measurement_theta_max 73.8900
_cell_measurement_theta_min 3.6390
_cell_volume 4892.26(9)
_computing_cell_refinement
;
CrysAlisPro, Agilent Technologies,
Version 1.171.36.28 (release 01-02-2013 CrysAlis171 .NET)
(compiled Feb  1 2013,16:14:44)
;
_computing_data_collection
;
CrysAlisPro, Agilent Technologies,
Version 1.171.36.28 (release 01-02-2013 CrysAlis171 .NET)
(compiled Feb  1 2013,16:14:44)
;
_computing_data_reduction
;
CrysAlisPro, Agilent Technologies,
Version 1.171.36.28 (release 01-02-2013 CrysAlis171 .NET)
(compiled Feb  1 2013,16:14:44)
;
_computing_molecular_graphics 'Olex2 (Dolomanov et al., 2009)'
_computing_publication_material 'Olex2 (Dolomanov et al., 2009)'
_computing_structure_refinement 'ShelXL (Sheldrick, 2008)'
_computing_structure_solution 'ShelXS (Sheldrick, 2008)'
_diffrn_ambient_temperature 120
_diffrn_detector_area_resol_mean 5.3073
_diffrn_measured_fraction_theta_full 1.000
_diffrn_measured_fraction_theta_max 0.991
_diffrn_measurement_details
;
  1 omega  -88.00  -34.00   1.0000    1.0000
omega____ theta____ kappa____ phi______ frames
    -      -41.3491  125.0000 -180.0000 54

  2 omega  -35.00   31.00   1.0000    1.0000
omega____ theta____ kappa____ phi______ frames
    -      -41.3491   38.0000 -150.0000 66

  3 omega -124.00  -10.00   1.0000    1.5300
omega____ theta____ kappa____ phi______ frames
    -      -43.5000  -15.0000 -150.0000 114

  4 omega   50.00   91.00   1.0000    1.5300
omega____ theta____ kappa____ phi______ frames
    -      106.0873  -28.0000 -117.0000 41

  5 omega   94.00  177.00   1.0000    1.5300
omega____ theta____ kappa____ phi______ frames
    -      106.0873  125.0000  -90.0000 83

  6 omega   31.00   89.00   1.0000    1.5300
omega____ theta____ kappa____ phi______ frames
    -      106.0873  -30.0000    0.0000 58

  7 omega   38.00   91.00   1.0000    1.5300
omega____ theta____ kappa____ phi______ frames
    -      106.0873  -30.0000  -60.0000 53

  8 omega   44.00   91.00   1.0000    1.5300
omega____ theta____ kappa____ phi______ frames
    -      106.0873  -30.0000 -150.0000 47

  9 omega   49.00   94.00   1.0000    1.5300
omega____ theta____ kappa____ phi______ frames
    -      106.0873  -95.0000  -90.0000 45

 10 omega   40.00  132.00   1.0000    1.5300
omega____ theta____ kappa____ phi______ frames
    -      106.0873  -77.0000    0.0000 92

 11 omega -111.00  -15.00   1.0000    1.0000
omega____ theta____ kappa____ phi______ frames
    -      -41.3491  -57.0000  150.0000 96

 12 omega -115.00  -10.00   1.0000    1.0000
omega____ theta____ kappa____ phi______ frames
    -      -41.3491  -77.0000   90.0000 105

 13 omega  -96.00  -71.00   1.0000    1.5300
omega____ theta____ kappa____ phi______ frames
    -      -43.5000  125.0000  -60.0000 25

 14 omega -117.00  -12.00   1.0000    1.5300
omega____ theta____ kappa____ phi______ frames
    -      -43.5000  -77.0000    0.0000 105

 15 omega   61.00  178.00   1.0000    1.5300
omega____ theta____ kappa____ phi______ frames
    -      106.0873   15.0000  150.0000 117

 16 omega   82.00  177.00   1.0000    1.5300
omega____ theta____ kappa____ phi______ frames
    -      106.0873   45.0000   30.0000 95

 17 omega   61.00  178.00   1.0000    1.5300
omega____ theta____ kappa____ phi______ frames
    -      106.0873   15.0000  -90.0000 117

 18 omega   25.00  109.00   1.0000    1.5300
omega____ theta____ kappa____ phi______ frames
    -      106.0873  -95.0000    0.0000 84

 19 omega   35.00  121.00   1.0000    1.5300
omega____ theta____ kappa____ phi______ frames
    -      106.0873 -125.0000  -90.0000 86

 20 omega   78.00  176.00   1.0000    1.5300
omega____ theta____ kappa____ phi______ frames
    -      106.0873   61.0000  -30.0000 98
;
_diffrn_measurement_device_type 'SuperNova, Dual, Cu at zero, Atlas'
_diffrn_measurement_method '\w scans'
_diffrn_orient_matrix_UB_11 0.1242474000
_diffrn_orient_matrix_UB_12 0.0211497000
_diffrn_orient_matrix_UB_13 0.0138900000
_diffrn_orient_matrix_UB_21 0.0325909000
_diffrn_orient_matrix_UB_22 -0.1112924000
_diffrn_orient_matrix_UB_23 -0.0102605000
_diffrn_orient_matrix_UB_31 0.0311205000
_diffrn_orient_matrix_UB_32 0.0320918000
_diffrn_orient_matrix_UB_33 -0.0448137000
_diffrn_radiation_monochromator mirror
_diffrn_radiation_type CuK\a
_diffrn_radiation_wavelength 1.54184
_diffrn_reflns_av_R_equivalents 0.0451
_diffrn_reflns_av_unetI/netI 0.0299
_diffrn_reflns_Laue_measured_fraction_full 1.000
_diffrn_reflns_Laue_measured_fraction_max 0.991
_diffrn_reflns_limit_h_max 14
_diffrn_reflns_limit_h_min -14
_diffrn_reflns_limit_k_max 16
_diffrn_reflns_limit_k_min -15
_diffrn_reflns_limit_l_max 27
_diffrn_reflns_limit_l_min -39
_diffrn_reflns_number 46867
_diffrn_reflns_point_group_measured_fraction_full 1.000
_diffrn_reflns_point_group_measured_fraction_max 0.983
_diffrn_reflns_theta_full 67.684
_diffrn_reflns_theta_max 74.364
_diffrn_reflns_theta_min 2.755
_diffrn_source 'SuperNova (Cu) X-ray Source'
_exptl_absorpt_coefficient_mu 6.726
_exptl_absorpt_correction_T_max 1.00000
_exptl_absorpt_correction_T_min 0.35620
_exptl_absorpt_correction_type multi-scan
_exptl_absorpt_process_details
;
CrysAlisPro, Agilent Technologies,
Version 1.171.36.28 (release 01-02-2013 CrysAlis171 .NET)
(compiled Feb  1 2013,16:14:44)
Empirical absorption correction using spherical harmonics,
 implemented in SCALE3 ABSPACK scaling algorithm.
;
_exptl_crystal_colour red
_exptl_crystal_colour_primary red
_exptl_crystal_density_diffrn 1.456
_exptl_crystal_description block
_exptl_crystal_F_000 2168
_exptl_crystal_size_max 0.18
_exptl_crystal_size_mid 0.14
_exptl_crystal_size_min 0.13
_refine_diff_density_max 1.537
_refine_diff_density_min -1.202
_refine_diff_density_rms 0.104
_refine_ls_abs_structure_details
;
 Flack x determined using 4064 quotients [(I+)-(I-)]/[(I+)+(I-)]
 (Parsons and Flack (2004), Acta Cryst. A60, s61).
;
_refine_ls_abs_structure_Flack -0.051(3)
_refine_ls_extinction_method none
_refine_ls_goodness_of_fit_ref 1.062
_refine_ls_hydrogen_treatment constr
_refine_ls_matrix_type full
_refine_ls_number_parameters 577
_refine_ls_number_reflns 9830
_refine_ls_number_restraints 0
_refine_ls_restrained_S_all 1.062
_refine_ls_R_factor_all 0.0352
_refine_ls_R_factor_gt 0.0326
_refine_ls_shift/su_max 0.003
_refine_ls_shift/su_mean 0.000
_refine_ls_structure_factor_coef Fsqd
_refine_ls_weighting_details
;
 w=1/[\s^2^(Fo^2^)+(0.0457P)^2^+7.7791P]
 where P=(Fo^2^+2Fc^2^)/3
;
_refine_ls_weighting_scheme calc
_refine_ls_wR_factor_gt 0.0802
_refine_ls_wR_factor_ref 0.0827
_reflns_Friedel_coverage 0.784
_reflns_Friedel_fraction_full 1.000
_reflns_Friedel_fraction_max 0.974
_reflns_number_gt 9413
_reflns_number_total 9830
_reflns_threshold_expression 'I > 2\s(I)'
_cod_data_source_file ja5106943_si_001.cif
_cod_data_source_block IrCl(CO)BINAP
_cod_depositor_comments 'Adding full bibliography for 4123286--4123290.cif.'
_cod_database_code 4123286
_shelxl_version_number 2013-2
_chemical_oxdiff_formula 'Ir1 Cl1 P2 C45 O1 H32'
_shelx_space_group_comment
;
The symmetry employed for this shelxl refinement is uniquely defined
by the following loop, which should always be used as a source of
symmetry information in preference to the above space-group names.
They are only intended as comments.
;
_reflns_odcompleteness_completeness 99.98
_reflns_odcompleteness_iscentric 1
_reflns_odcompleteness_theta 66.97
_olex2_refinement_description
;
1. Fixed Uiso
 At 1.2 times of:
  All C(H) groups, All C(H,H) groups
 At 1.5 times of:
  All C(H,H,H) groups
2.a Secondary CH2 refined with riding coordinates:
 C56(H56a,H56b), C57(H57a,H57b)
2.b Aromatic/amide H refined with riding coordinates:
 C38(H38), C42(H42), C28(H28), C30(H30), C5(H5), C40(H40), C18(H18), C14(H14),
 C23(H23), C32(H32), C31(H31), C7(H7), C16(H16), C8(H8), C44(H44), C47(H47),
 C26(H26), C37(H37), C6(H6), C29(H29), C24(H24), C15(H15), C35(H35), C41(H41),
 C2(H2), C36(H36), C43(H43), C22(H22), C13(H13), C49(H49), C19(H19), C25(H25),
 C34(H34), C3(H3), C51(H51)
2.c Idealised Me refined with riding coordinates:
 C54(H54a,H54b,H54c), C53(H53a,H53b,H53c), C52(H52a,H52b,H52c), C55(H55a,H55b,
 H55c), C58(H58a,H58b,H58c)
;

loop_
_space_group_symop_operation_xyz
'x, y, z'
'-x+1/2, -y, z+1/2'
'x+1/2, -y+1/2, -z'
'-x, y+1/2, -z+1/2'

loop_
_atom_site_label
_atom_site_type_symbol
_atom_site_fract_x
_atom_site_fract_y
_atom_site_fract_z
_atom_site_U_iso_or_equiv
_atom_site_adp_type
_atom_site_occupancy
_atom_site_site_symmetry_order
_atom_site_calc_flag
_atom_site_refinement_flags_posn
Ir1 Ir 0.85477(2) 0.53393(2) 0.32038(2) 0.02022(8) Uani 1 1 d .
P1 P 1.01770(12) 0.45746(13) 0.33957(4) 0.0196(3) Uani 1 1 d .
P2 P 0.88226(12) 0.66913(12) 0.36782(5) 0.0194(3) Uani 1 1 d .
Cl1 Cl 0.66473(13) 0.59404(13) 0.30989(5) 0.0349(4) Uani 1 1 d .
C27 C 1.1542(5) 0.5052(4) 0.32021(18) 0.0213(10) Uani 1 1 d .
C38 C 0.8559(6) 0.7140(5) 0.45336(19) 0.0262(12) Uani 1 1 d .
H38 H 0.9074 0.7692 0.4489 0.031 Uiso 1 1 calc R
C10 C 1.0645(5) 0.5438(5) 0.41817(17) 0.0198(11) Uani 1 1 d .
C42 C 0.7094(5) 0.9580(5) 0.3143(2) 0.0290(13) Uani 1 1 d .
H42 H 0.6712 1.0157 0.3029 0.035 Uiso 1 1 calc R
C28 C 1.1522(6) 0.5829(4) 0.29023(18) 0.0232(11) Uani 1 1 d .
H28 H 1.0810 0.6090 0.2805 0.028 Uiso 1 1 calc R
C30 C 1.3578(6) 0.5846(5) 0.28897(19) 0.0296(13) Uani 1 1 d .
H30 H 1.4278 0.6114 0.2784 0.035 Uiso 1 1 calc R
C9 C 1.0581(5) 0.5467(5) 0.46310(19) 0.0224(12) Uani 1 1 d .
C39 C 0.8169(5) 0.7863(5) 0.3485(2) 0.0217(12) Uani 1 1 d .
C5 C 0.9966(6) 0.4685(7) 0.5284(2) 0.0341(15) Uani 1 1 d .
H5 H 0.9650 0.4123 0.5432 0.041 Uiso 1 1 calc R
C40 C 0.8204(6) 0.8046(5) 0.3053(2) 0.0258(14) Uani 1 1 d .
H40 H 0.8592 0.7583 0.2874 0.031 Uiso 1 1 calc R
C18 C 1.1945(6) 0.8093(5) 0.3543(2) 0.0253(13) Uani 1 1 d .
H18 H 1.2226 0.8679 0.3401 0.030 Uiso 1 1 calc R
C12 C 1.2289(5) 0.6587(5) 0.39725(19) 0.0219(12) Uani 1 1 d .
C1 C 1.0293(5) 0.4573(5) 0.39700(18) 0.0221(11) Uani 1 1 d .
O1 O 0.8459(6) 0.4086(4) 0.24327(17) 0.0459(13) Uani 1 1 d .
C14 C 1.4237(6) 0.6105(6) 0.4158(2) 0.0308(14) Uani 1 1 d .
H14 H 1.4751 0.5662 0.4299 0.037 Uiso 1 1 calc R
C23 C 0.9074(6) 0.1647(5) 0.3213(2) 0.0367(15) Uani 1 1 d .
H23 H 0.8376 0.1289 0.3260 0.044 Uiso 1 1 calc R
C32 C 1.2588(5) 0.4686(6) 0.33452(18) 0.0257(12) Uani 1 1 d .
H32 H 1.2609 0.4165 0.3552 0.031 Uiso 1 1 calc R
C31 C 1.3592(6) 0.5076(5) 0.3188(2) 0.0303(13) Uani 1 1 d .
H31 H 1.4305 0.4817 0.3285 0.036 Uiso 1 1 calc R
C4 C 1.0107(5) 0.4618(6) 0.48473(19) 0.0273(13) Uani 1 1 d .
C17 C 1.2727(5) 0.7425(5) 0.3749(2) 0.0242(13) Uani 1 1 d .
C21 C 1.0167(5) 0.3198(5) 0.32540(19) 0.0254(13) Uani 1 1 d .
C45 C 0.8464(6) 0.4492(5) 0.2726(2) 0.0266(13) Uani 1 1 d .
C7 C 1.0787(6) 0.6373(5) 0.5285(2) 0.0286(14) Uani 1 1 d .
H7 H 1.1031 0.6960 0.5435 0.034 Uiso 1 1 calc R
C16 C 1.3932(6) 0.7584(6) 0.3725(2) 0.0296(15) Uani 1 1 d .
H16 H 1.4227 0.8148 0.3572 0.036 Uiso 1 1 calc R
C20 C 1.0347(5) 0.7027(5) 0.37523(19) 0.0205(12) Uani 1 1 d .
C11 C 1.1078(5) 0.6375(5) 0.39638(18) 0.0201(12) Uani 1 1 d .
C33 C 0.8245(5) 0.6512(5) 0.42035(19) 0.0214(12) Uani 1 1 d .
C8 C 1.0927(5) 0.6327(5) 0.48648(19) 0.0244(13) Uani 1 1 d .
H8 H 1.1267 0.6890 0.4724 0.029 Uiso 1 1 calc R
C44 C 0.7602(6) 0.8555(5) 0.3737(2) 0.0274(13) Uani 1 1 d .
H44 H 0.7572 0.8442 0.4030 0.033 Uiso 1 1 calc R
C47 C 0.5907(6) 0.3117(6) 0.3270(2) 0.0364(16) Uani 1 1 d .
H47 H 0.6379 0.3709 0.3262 0.044 Uiso 1 1 calc R
C26 C 1.1115(6) 0.2688(5) 0.3097(2) 0.0304(15) Uani 1 1 d .
H26 H 1.1824 0.3037 0.3063 0.036 Uiso 1 1 calc R
C50 C 0.4528(6) 0.1394(5) 0.3296(2) 0.0342(16) Uani 1 1 d .
C37 C 0.8116(6) 0.6955(6) 0.4930(2) 0.0330(15) Uani 1 1 d .
H37 H 0.8316 0.7390 0.5156 0.040 Uiso 1 1 calc R
C6 C 1.0279(6) 0.5545(6) 0.5496(2) 0.0303(15) Uani 1 1 d .
H6 H 1.0153 0.5586 0.5789 0.036 Uiso 1 1 calc R
C29 C 1.2546(6) 0.6217(5) 0.2748(2) 0.0277(14) Uani 1 1 d .
H29 H 1.2533 0.6742 0.2543 0.033 Uiso 1 1 calc R
C54 C 0.3813(7) 0.0435(6) 0.3312(3) 0.049(2) Uani 1 1 d .
H54A H 0.3268 0.0433 0.3080 0.073 Uiso 1 1 calc R
H54B H 0.3392 0.0412 0.3577 0.073 Uiso 1 1 calc R
H54C H 0.4315 -0.0164 0.3292 0.073 Uiso 1 1 calc R
C24 C 1.0004(8) 0.1144(5) 0.3055(2) 0.0392(18) Uani 1 1 d .
H24 H 0.9950 0.0438 0.2988 0.047 Uiso 1 1 calc R
C15 C 1.4670(5) 0.6928(6) 0.3922(2) 0.0284(15) Uani 1 1 d .
H15 H 1.5475 0.7028 0.3900 0.034 Uiso 1 1 calc R
C35 C 0.7060(6) 0.5512(6) 0.4670(2) 0.0350(16) Uani 1 1 d .
H35 H 0.6545 0.4961 0.4716 0.042 Uiso 1 1 calc R
O2 O 0.5427(7) 0.3982(6) 0.5471(2) 0.073(2) Uani 1 1 d .
C41 C 0.7667(6) 0.8909(6) 0.2890(2) 0.0303(14) Uani 1 1 d .
H41 H 0.7699 0.9034 0.2598 0.036 Uiso 1 1 calc R
C2 C 0.9878(6) 0.3718(5) 0.4194(2) 0.0273(13) Uani 1 1 d .
H2 H 0.9658 0.3118 0.4048 0.033 Uiso 1 1 calc R
C36 C 0.7385(6) 0.6136(6) 0.4995(2) 0.0351(16) Uani 1 1 d .
H36 H 0.7104 0.6003 0.5267 0.042 Uiso 1 1 calc R
C43 C 0.7079(6) 0.9407(5) 0.3570(2) 0.0332(16) Uani 1 1 d .
H43 H 0.6705 0.9880 0.3749 0.040 Uiso 1 1 calc R
C22 C 0.9148(6) 0.2682(5) 0.3308(2) 0.0306(15) Uani 1 1 d .
H22 H 0.8492 0.3035 0.3409 0.037 Uiso 1 1 calc R
C13 C 1.3076(6) 0.5941(5) 0.41832(19) 0.0257(13) Uani 1 1 d .
H13 H 1.2795 0.5386 0.4345 0.031 Uiso 1 1 calc R
C49 C 0.4604(6) 0.1970(6) 0.2934(2) 0.0335(15) Uani 1 1 d .
H49 H 0.4173 0.1772 0.2696 0.040 Uiso 1 1 calc R
C19 C 1.0789(6) 0.7896(5) 0.3549(2) 0.0243(13) Uani 1 1 d .
H19 H 1.0278 0.8354 0.3413 0.029 Uiso 1 1 calc R
C25 C 1.1018(7) 0.1657(6) 0.2990(2) 0.0391(17) Uani 1 1 d .
H25 H 1.1656 0.1308 0.2873 0.047 Uiso 1 1 calc R
C34 C 0.7498(5) 0.5699(5) 0.4267(2) 0.0284(14) Uani 1 1 d .
H34 H 0.7284 0.5271 0.4041 0.034 Uiso 1 1 calc R
C48 C 0.5301(6) 0.2836(6) 0.2914(2) 0.0325(15) Uani 1 1 d .
C3 C 0.9791(6) 0.3746(5) 0.4622(2) 0.0324(15) Uani 1 1 d .
H3 H 0.9512 0.3163 0.4766 0.039 Uiso 1 1 calc R
C51 C 0.5149(6) 0.1699(6) 0.3643(2) 0.0333(15) Uani 1 1 d .
H51 H 0.5099 0.1309 0.3892 0.040 Uiso 1 1 calc R
C46 C 0.5840(7) 0.2560(6) 0.3634(2) 0.0385(17) Uani 1 1 d .
C53 C 0.5400(7) 0.3447(7) 0.2520(3) 0.0442(19) Uani 1 1 d .
H53A H 0.5401 0.4178 0.2588 0.066 Uiso 1 1 calc R
H53B H 0.4748 0.3294 0.2338 0.066 Uiso 1 1 calc R
H53C H 0.6116 0.3271 0.2377 0.066 Uiso 1 1 calc R
C52 C 0.6478(11) 0.2880(8) 0.4026(3) 0.060(2) Uani 1 1 d .
H52A H 0.7073 0.3378 0.3953 0.090 Uiso 1 1 calc R
H52B H 0.6835 0.2279 0.4154 0.090 Uiso 1 1 calc R
H52C H 0.5938 0.3190 0.4223 0.090 Uiso 1 1 calc R
C55 C 0.3635(12) 0.4606(14) 0.5265(4) 0.111(6) Uani 1 1 d .
H55A H 0.2890 0.4807 0.5381 0.166 Uiso 1 1 calc R
H55B H 0.3567 0.3934 0.5132 0.166 Uiso 1 1 calc R
H55C H 0.3880 0.5111 0.5058 0.166 Uiso 1 1 calc R
C56 C 0.4511(13) 0.4553(12) 0.5611(4) 0.086(4) Uani 1 1 d .
H56A H 0.4769 0.5249 0.5687 0.104 Uiso 1 1 calc R
H56B H 0.4170 0.4229 0.5861 0.104 Uiso 1 1 calc R
C57 C 0.6285(11) 0.3881(11) 0.5786(4) 0.086(4) Uani 1 1 d .
H57A H 0.5956 0.3565 0.6039 0.103 Uiso 1 1 calc R
H57B H 0.6601 0.4559 0.5860 0.103 Uiso 1 1 calc R
C58 C 0.7234(11) 0.3193(14) 0.5601(6) 0.117(6) Uani 1 1 d .
H58A H 0.7852 0.3110 0.5806 0.176 Uiso 1 1 calc R
H58B H 0.7542 0.3510 0.5348 0.176 Uiso 1 1 calc R
H58C H 0.6912 0.2522 0.5532 0.176 Uiso 1 1 calc R

loop_
_atom_site_aniso_label
_atom_site_aniso_U_11
_atom_site_aniso_U_22
_atom_site_aniso_U_33
_atom_site_aniso_U_23
_atom_site_aniso_U_13
_atom_site_aniso_U_12
Ir1 0.01920(11) 0.02303(12) 0.01844(12) -0.00041(10) -0.00205(10) -0.00124(10)
P1 0.0212(6) 0.0213(7) 0.0164(6) -0.0019(6) -0.0007(5) -0.0019(6)
P2 0.0184(7) 0.0221(7) 0.0176(7) 0.0012(6) 0.0005(5) 0.0007(5)
Cl1 0.0262(8) 0.0357(8) 0.0428(9) -0.0017(7) -0.0083(6) 0.0000(6)
C27 0.021(3) 0.026(3) 0.016(2) -0.005(2) 0.000(3) -0.004(2)
C38 0.024(3) 0.030(3) 0.024(3) 0.002(2) -0.001(3) 0.008(3)
C10 0.014(2) 0.026(3) 0.019(3) 0.001(2) 0.000(2) 0.001(2)
C42 0.027(3) 0.024(3) 0.036(4) 0.010(3) -0.002(3) -0.002(3)
C28 0.021(3) 0.026(3) 0.023(3) -0.004(2) -0.001(3) -0.003(3)
C30 0.026(3) 0.039(3) 0.023(3) -0.008(3) 0.006(3) -0.011(3)
C9 0.016(2) 0.029(3) 0.022(3) 0.001(3) 0.000(2) 0.003(2)
C39 0.020(3) 0.021(3) 0.025(3) 0.002(2) 0.000(2) -0.001(2)
C5 0.043(4) 0.038(4) 0.021(3) 0.009(3) 0.004(3) -0.011(4)
C40 0.031(3) 0.024(3) 0.022(3) 0.001(2) -0.001(2) 0.001(2)
C18 0.030(3) 0.022(3) 0.024(3) 0.000(2) 0.003(3) -0.008(2)
C12 0.024(3) 0.024(3) 0.018(3) -0.006(2) -0.001(2) 0.001(2)
C1 0.020(3) 0.025(3) 0.021(3) 0.001(3) 0.001(2) 0.002(2)
O1 0.053(3) 0.048(3) 0.037(3) -0.001(3) -0.006(3) 0.001(3)
C14 0.026(3) 0.040(4) 0.027(3) -0.006(3) -0.005(3) 0.006(3)
C23 0.049(4) 0.032(3) 0.029(3) 0.002(3) -0.007(4) -0.012(3)
C32 0.030(3) 0.031(3) 0.017(3) -0.004(3) -0.001(2) 0.003(3)
C31 0.027(3) 0.037(3) 0.027(3) -0.009(3) -0.006(3) 0.007(3)
C4 0.027(3) 0.034(3) 0.021(3) 0.003(3) -0.004(2) -0.002(3)
C17 0.025(3) 0.027(3) 0.021(3) -0.007(3) 0.000(2) -0.004(2)
C21 0.033(3) 0.028(3) 0.014(3) 0.001(3) -0.006(3) -0.001(2)
C45 0.025(3) 0.023(3) 0.031(3) 0.002(3) -0.008(3) -0.003(3)
C7 0.030(3) 0.034(4) 0.022(3) 0.005(3) -0.002(3) -0.001(3)
C16 0.029(3) 0.033(4) 0.027(3) -0.002(3) 0.004(3) -0.007(3)
C20 0.020(3) 0.025(3) 0.017(3) -0.002(2) 0.000(2) 0.000(2)
C11 0.022(3) 0.024(3) 0.015(3) -0.002(2) 0.000(2) -0.001(2)
C33 0.019(3) 0.026(3) 0.019(3) 0.001(2) -0.003(2) 0.006(2)
C8 0.019(3) 0.035(4) 0.019(3) -0.002(3) -0.001(2) -0.001(2)
C44 0.029(3) 0.027(3) 0.026(3) -0.003(3) 0.004(3) 0.002(3)
C47 0.033(3) 0.035(4) 0.042(4) 0.002(3) 0.003(3) -0.003(3)
C26 0.040(4) 0.029(3) 0.022(3) 0.002(3) 0.001(3) 0.002(3)
C50 0.033(3) 0.028(3) 0.042(4) 0.000(3) 0.004(3) 0.001(3)
C37 0.030(3) 0.046(4) 0.023(3) -0.002(3) 0.001(3) 0.012(3)
C6 0.032(3) 0.043(4) 0.016(3) 0.001(3) -0.002(2) 0.001(3)
C29 0.031(3) 0.030(3) 0.021(3) 0.001(3) 0.003(3) -0.007(3)
C54 0.054(5) 0.035(4) 0.057(5) 0.003(4) 0.000(4) -0.015(4)
C24 0.067(5) 0.020(3) 0.030(4) -0.003(3) -0.010(3) -0.002(3)
C15 0.016(3) 0.044(4) 0.024(3) -0.009(3) 0.003(2) -0.004(3)
C35 0.025(3) 0.044(4) 0.036(4) 0.013(3) 0.004(3) -0.002(3)
O2 0.077(5) 0.079(5) 0.062(4) 0.014(4) 0.000(4) -0.005(4)
C41 0.037(3) 0.032(3) 0.022(3) 0.004(3) -0.004(3) -0.002(3)
C2 0.034(3) 0.025(3) 0.024(3) -0.002(3) -0.001(3) -0.004(3)
C36 0.030(3) 0.054(5) 0.021(3) 0.008(3) 0.007(3) 0.012(3)
C43 0.033(4) 0.033(4) 0.033(4) -0.001(3) 0.007(3) 0.007(3)
C22 0.038(4) 0.026(3) 0.028(4) 0.003(3) -0.004(3) -0.003(3)
C13 0.029(3) 0.031(3) 0.017(3) -0.002(3) -0.001(2) -0.001(3)
C49 0.031(3) 0.040(4) 0.029(4) -0.006(3) 0.000(3) 0.005(3)
C19 0.024(3) 0.023(3) 0.025(3) 0.000(2) -0.002(2) 0.000(2)
C25 0.054(5) 0.031(4) 0.032(4) -0.001(3) -0.005(3) 0.011(3)
C34 0.026(3) 0.037(4) 0.022(3) 0.005(3) 0.000(3) 0.002(3)
C48 0.028(3) 0.035(4) 0.034(4) 0.007(3) 0.009(3) 0.008(3)
C3 0.040(4) 0.030(4) 0.026(3) 0.008(3) -0.002(3) -0.010(3)
C51 0.040(4) 0.030(4) 0.029(4) 0.003(3) 0.005(3) 0.001(3)
C46 0.041(4) 0.042(4) 0.033(4) 0.001(3) -0.002(3) 0.002(3)
C53 0.042(4) 0.049(5) 0.042(4) 0.021(4) 0.008(3) 0.009(4)
C52 0.074(6) 0.065(6) 0.042(5) -0.001(4) -0.008(5) -0.026(6)
C55 0.084(9) 0.163(15) 0.084(9) 0.037(10) 0.006(7) 0.055(12)
C56 0.100(9) 0.087(9) 0.072(8) 0.022(7) 0.014(7) 0.023(9)
C57 0.081(9) 0.101(9) 0.075(8) 0.031(7) -0.022(7) -0.026(8)
C58 0.047(7) 0.151(15) 0.154(16) 0.054(13) -0.015(8) -0.018(8)

loop_
_atom_type_symbol
_atom_type_description
_atom_type_scat_dispersion_real
_atom_type_scat_dispersion_imag
_atom_type_scat_source
C C 0.0181 0.0091 'International Tables Vol C Tables 4.2.6.8 and 6.1.1.4'
H H 0.0000 0.0000 'International Tables Vol C Tables 4.2.6.8 and 6.1.1.4'
Cl Cl 0.3639 0.7018 'International Tables Vol C Tables 4.2.6.8 and 6.1.1.4'
Ir Ir -4.7710 6.5667 'International Tables Vol C Tables 4.2.6.8 and 6.1.1.4'
O O 0.0492 0.0322 'International Tables Vol C Tables 4.2.6.8 and 6.1.1.4'
P P 0.2955 0.4335 'International Tables Vol C Tables 4.2.6.8 and 6.1.1.4'

loop_
_geom_angle_atom_site_label_1
_geom_angle_atom_site_label_2
_geom_angle_atom_site_label_3
_geom_angle
P1 Ir1 P2 92.45(5)
P1 Ir1 Cl1 168.76(6)
P2 Ir1 Cl1 88.27(5)
C45 Ir1 P1 90.3(2)
C45 Ir1 P2 165.82(19)
C45 Ir1 Cl1 91.8(2)
C27 P1 Ir1 119.7(2)
C27 P1 C1 106.1(3)
C27 P1 C21 104.8(3)
C1 P1 Ir1 109.74(19)
C1 P1 C21 104.1(3)
C21 P1 Ir1 111.2(2)
C39 P2 Ir1 110.8(2)
C39 P2 C20 104.2(3)
C39 P2 C33 105.5(3)
C20 P2 Ir1 113.1(2)
C33 P2 Ir1 116.7(2)
C33 P2 C20 105.4(3)
C28 C27 P1 118.0(5)
C32 C27 P1 122.5(5)
C32 C27 C28 119.5(6)
C33 C38 H38 120.1
C33 C38 C37 119.7(7)
C37 C38 H38 120.1
C9 C10 C11 117.5(5)
C1 C10 C9 119.8(6)
C1 C10 C11 122.7(5)
C41 C42 H42 120.5
C41 C42 C43 119.1(6)
C43 C42 H42 120.5
C27 C28 H28 120.1
C29 C28 C27 119.8(6)
C29 C28 H28 120.1
C31 C30 H30 120.2
C29 C30 H30 120.2
C29 C30 C31 119.6(6)
C4 C9 C10 119.1(6)
C8 C9 C10 122.5(6)
C8 C9 C4 118.3(6)
C40 C39 P2 117.8(5)
C44 C39 P2 123.6(5)
C44 C39 C40 118.6(6)
C4 C5 H5 119.5
C6 C5 H5 119.5
C6 C5 C4 121.0(7)
C39 C40 H40 120.1
C41 C40 C39 119.7(6)
C41 C40 H40 120.1
C17 C18 H18 119.8
C19 C18 H18 119.8
C19 C18 C17 120.5(6)
C17 C12 C11 119.8(6)
C17 C12 C13 118.2(6)
C13 C12 C11 122.0(6)
C10 C1 P1 120.7(5)
C10 C1 C2 119.9(5)
C2 C1 P1 118.8(5)
C15 C14 H14 119.8
C13 C14 H14 119.8
C13 C14 C15 120.3(7)
C24 C23 H23 120.0
C24 C23 C22 120.1(7)
C22 C23 H23 120.0
C27 C32 H32 120.0
C31 C32 C27 119.9(6)
C31 C32 H32 120.0
C30 C31 H31 119.6
C32 C31 C30 120.9(6)
C32 C31 H31 119.6
C5 C4 C9 118.7(7)
C3 C4 C9 119.1(6)
C3 C4 C5 122.2(7)
C12 C17 C18 118.8(6)
C12 C17 C16 120.0(6)
C16 C17 C18 121.2(6)
C26 C21 P1 123.4(5)
C22 C21 P1 116.8(5)
C22 C21 C26 119.8(6)
O1 C45 Ir1 172.9(6)
C8 C7 H7 120.2
C8 C7 C6 119.6(6)
C6 C7 H7 120.2
C17 C16 H16 119.9
C15 C16 C17 120.3(7)
C15 C16 H16 119.9
C11 C20 P2 120.6(5)
C11 C20 C19 120.0(6)
C19 C20 P2 119.0(5)
C12 C11 C10 118.6(5)
C20 C11 C10 121.8(5)
C20 C11 C12 119.6(6)
C38 C33 P2 122.0(5)
C38 C33 C34 120.4(6)
C34 C33 P2 117.6(5)
C9 C8 H8 119.1
C7 C8 C9 121.9(6)
C7 C8 H8 119.1
C39 C44 H44 119.6
C43 C44 C39 120.9(6)
C43 C44 H44 119.6
C48 C47 H47 119.1
C46 C47 H47 119.1
C46 C47 C48 121.8(7)
C21 C26 H26 120.3
C21 C26 C25 119.3(7)
C25 C26 H26 120.3
C49 C50 C54 121.2(7)
C49 C50 C51 118.8(7)
C51 C50 C54 120.0(7)
C38 C37 H37 120.1
C36 C37 C38 119.9(7)
C36 C37 H37 120.1
C5 C6 C7 120.4(6)
C5 C6 H6 119.8
C7 C6 H6 119.8
C28 C29 H29 119.9
C30 C29 C28 120.3(6)
C30 C29 H29 119.9
C50 C54 H54A 109.5
C50 C54 H54B 109.5
C50 C54 H54C 109.5
H54A C54 H54B 109.5
H54A C54 H54C 109.5
H54B C54 H54C 109.5
C23 C24 H24 119.9
C23 C24 C25 120.2(7)
C25 C24 H24 119.9
C14 C15 H15 119.9
C16 C15 C14 120.1(6)
C16 C15 H15 119.9
C36 C35 H35 120.3
C36 C35 C34 119.4(7)
C34 C35 H35 120.3
C56 O2 C57 111.2(10)
C42 C41 C40 121.0(6)
C42 C41 H41 119.5
C40 C41 H41 119.5
C1 C2 H2 119.6
C3 C2 C1 120.7(6)
C3 C2 H2 119.6
C37 C36 H36 119.5
C35 C36 C37 121.0(6)
C35 C36 H36 119.5
C42 C43 H43 119.6
C44 C43 C42 120.7(6)
C44 C43 H43 119.6
C23 C22 H22 119.9
C21 C22 C23 120.3(7)
C21 C22 H22 119.9
C12 C13 H13 119.5
C14 C13 C12 121.1(7)
C14 C13 H13 119.5
C50 C49 H49 119.4
C50 C49 C48 121.3(7)
C48 C49 H49 119.4
C18 C19 C20 121.1(6)
C18 C19 H19 119.4
C20 C19 H19 119.4
C26 C25 H25 119.9
C24 C25 C26 120.3(7)
C24 C25 H25 119.9
C33 C34 C35 119.6(6)
C33 C34 H34 120.2
C35 C34 H34 120.2
C47 C48 C49 118.1(7)
C47 C48 C53 120.7(7)
C49 C48 C53 121.2(7)
C4 C3 H3 119.4
C2 C3 C4 121.2(6)
C2 C3 H3 119.4
C50 C51 H51 119.3
C46 C51 C50 121.5(7)
C46 C51 H51 119.3
C47 C46 C51 118.6(7)
C47 C46 C52 121.8(7)
C51 C46 C52 119.6(7)
C48 C53 H53A 109.5
C48 C53 H53B 109.5
C48 C53 H53C 109.5
H53A C53 H53B 109.5
H53A C53 H53C 109.5
H53B C53 H53C 109.5
C46 C52 H52A 109.5
C46 C52 H52B 109.5
C46 C52 H52C 109.5
H52A C52 H52B 109.5
H52A C52 H52C 109.5
H52B C52 H52C 109.5
H55A C55 H55B 109.5
H55A C55 H55C 109.5
H55B C55 H55C 109.5
C56 C55 H55A 109.5
C56 C55 H55B 109.5
C56 C55 H55C 109.5
O2 C56 C55 108.0(11)
O2 C56 H56A 110.1
O2 C56 H56B 110.1
C55 C56 H56A 110.1
C55 C56 H56B 110.1
H56A C56 H56B 108.4
O2 C57 H57A 110.4
O2 C57 H57B 110.4
O2 C57 C58 106.5(12)
H57A C57 H57B 108.6
C58 C57 H57A 110.4
C58 C57 H57B 110.4
C57 C58 H58A 109.5
C57 C58 H58B 109.5
C57 C58 H58C 109.5
H58A C58 H58B 109.5
H58A C58 H58C 109.5
H58B C58 H58C 109.5

loop_
_geom_bond_atom_site_label_1
_geom_bond_atom_site_label_2
_geom_bond_distance
Ir1 P1 2.2331(15)
Ir1 P2 2.3553(15)
Ir1 Cl1 2.3745(16)
Ir1 C45 1.893(7)
P1 C27 1.818(6)
P1 C1 1.847(6)
P1 C21 1.858(7)
P2 C39 1.821(6)
P2 C20 1.846(6)
P2 C33 1.830(6)
C27 C28 1.400(8)
C27 C32 1.389(9)
C38 H38 0.9500
C38 C33 1.389(9)
C38 C37 1.394(9)
C10 C9 1.444(8)
C10 C1 1.382(9)
C10 C11 1.499(9)
C42 H42 0.9500
C42 C41 1.372(10)
C42 C43 1.389(10)
C28 H28 0.9500
C28 C29 1.389(9)
C30 H30 0.9500
C30 C31 1.390(9)
C30 C29 1.376(10)
C9 C4 1.422(9)
C9 C8 1.411(9)
C39 C40 1.407(9)
C39 C44 1.383(9)
C5 H5 0.9500
C5 C4 1.412(9)
C5 C6 1.366(11)
C40 H40 0.9500
C40 C41 1.393(9)
C18 H18 0.9500
C18 C17 1.425(10)
C18 C19 1.372(9)
C12 C17 1.407(9)
C12 C11 1.439(9)
C12 C13 1.419(9)
C1 C2 1.415(9)
O1 C45 1.081(8)
C14 H14 0.9500
C14 C15 1.407(11)
C14 C13 1.372(9)
C23 H23 0.9500
C23 C24 1.367(11)
C23 C22 1.390(10)
C32 H32 0.9500
C32 C31 1.372(9)
C31 H31 0.9500
C4 C3 1.401(10)
C17 C16 1.422(9)
C21 C26 1.385(9)
C21 C22 1.377(9)
C7 H7 0.9500
C7 C8 1.359(9)
C7 C6 1.408(10)
C16 H16 0.9500
C16 C15 1.370(10)
C20 C11 1.383(8)
C20 C19 1.409(9)
C33 C34 1.391(9)
C8 H8 0.9500
C44 H44 0.9500
C44 C43 1.378(10)
C47 H47 0.9500
C47 C48 1.394(11)
C47 C46 1.380(11)
C26 H26 0.9500
C26 C25 1.397(10)
C50 C54 1.507(10)
C50 C49 1.385(10)
C50 C51 1.388(11)
C37 H37 0.9500
C37 C36 1.384(11)
C6 H6 0.9500
C29 H29 0.9500
C54 H54A 0.9800
C54 H54B 0.9800
C54 H54C 0.9800
C24 H24 0.9500
C24 C25 1.374(12)
C15 H15 0.9500
C35 H35 0.9500
C35 C36 1.377(11)
C35 C34 1.409(10)
O2 C56 1.379(15)
O2 C57 1.428(14)
C41 H41 0.9500
C2 H2 0.9500
C2 C3 1.376(10)
C36 H36 0.9500
C43 H43 0.9500
C22 H22 0.9500
C13 H13 0.9500
C49 H49 0.9500
C49 C48 1.396(11)
C19 H19 0.9500
C25 H25 0.9500
C34 H34 0.9500
C48 C53 1.499(10)
C3 H3 0.9500
C51 H51 0.9500
C51 C46 1.385(11)
C46 C52 1.518(11)
C53 H53A 0.9800
C53 H53B 0.9800
C53 H53C 0.9800
C52 H52A 0.9800
C52 H52B 0.9800
C52 H52C 0.9800
C55 H55A 0.9800
C55 H55B 0.9800
C55 H55C 0.9800
C55 C56 1.510(18)
C56 H56A 0.9900
C56 H56B 0.9900
C57 H57A 0.9900
C57 H57B 0.9900
C57 C58 1.54(2)
C58 H58A 0.9800
C58 H58B 0.9800
C58 H58C 0.9800

loop_
_geom_torsion_atom_site_label_1
_geom_torsion_atom_site_label_2
_geom_torsion_atom_site_label_3
_geom_torsion_atom_site_label_4
_geom_torsion
Ir1 P1 C27 C28 -6.3(5)
Ir1 P1 C27 C32 172.6(4)
Ir1 P1 C1 C10 -79.2(5)
Ir1 P1 C1 C2 92.8(5)
Ir1 P1 C21 C26 139.9(5)
Ir1 P1 C21 C22 -39.5(5)
Ir1 P2 C39 C40 -35.8(5)
Ir1 P2 C39 C44 141.4(5)
Ir1 P2 C20 C11 -70.6(5)
Ir1 P2 C20 C19 101.9(5)
Ir1 P2 C33 C38 165.7(4)
Ir1 P2 C33 C34 -12.3(5)
P1 C27 C28 C29 179.7(5)
P1 C27 C32 C31 -179.8(5)
P1 C1 C2 C3 -170.3(5)
P1 C21 C26 C25 -178.5(5)
P1 C21 C22 C23 -179.2(5)
P2 C39 C40 C41 177.0(5)
P2 C39 C44 C43 -177.1(5)
P2 C20 C11 C10 -7.1(8)
P2 C20 C11 C12 172.1(5)
P2 C20 C19 C18 -170.2(5)
P2 C33 C34 C35 178.0(5)
C27 P1 C1 C10 51.5(5)
C27 P1 C1 C2 -136.5(5)
C27 P1 C21 C26 9.1(6)
C27 P1 C21 C22 -170.2(5)
C27 C28 C29 C30 -0.4(9)
C27 C32 C31 C30 0.7(10)
C38 C33 C34 C35 0.0(9)
C38 C37 C36 C35 -1.8(11)
C10 C9 C4 C5 -175.2(6)
C10 C9 C4 C3 4.6(9)
C10 C9 C8 C7 175.3(6)
C10 C1 C2 C3 1.8(10)
C28 C27 C32 C31 -0.9(9)
C9 C10 C1 P1 171.5(4)
C9 C10 C1 C2 -0.4(8)
C9 C10 C11 C12 75.5(7)
C9 C10 C11 C20 -105.2(7)
C9 C4 C3 C2 -3.3(10)
C39 P2 C20 C11 168.9(5)
C39 P2 C20 C19 -18.6(6)
C39 P2 C33 C38 -70.7(5)
C39 P2 C33 C34 111.2(5)
C39 C40 C41 C42 -0.6(10)
C39 C44 C43 C42 1.1(11)
C5 C4 C3 C2 176.5(7)
C40 C39 C44 C43 0.1(10)
C18 C17 C16 C15 -179.5(6)
C12 C17 C16 C15 -0.5(10)
C1 P1 C27 C28 -131.0(5)
C1 P1 C27 C32 47.9(6)
C1 P1 C21 C26 -102.1(6)
C1 P1 C21 C22 78.6(5)
C1 C10 C9 C4 -2.8(8)
C1 C10 C9 C8 -180.0(6)
C1 C10 C11 C12 -105.7(7)
C1 C10 C11 C20 73.5(8)
C1 C2 C3 C4 0.2(11)
C23 C24 C25 C26 1.7(11)
C32 C27 C28 C29 0.8(9)
C31 C30 C29 C28 0.2(10)
C4 C9 C8 C7 -2.0(9)
C4 C5 C6 C7 -2.2(11)
C17 C18 C19 C20 -0.8(10)
C17 C12 C11 C10 176.0(5)
C17 C12 C11 C20 -3.2(9)
C17 C12 C13 C14 -2.3(10)
C17 C16 C15 C14 -1.5(10)
C21 P1 C27 C28 119.2(5)
C21 P1 C27 C32 -61.8(6)
C21 P1 C1 C10 161.7(5)
C21 P1 C1 C2 -26.3(6)
C21 C26 C25 C24 -2.3(11)
C20 P2 C39 C40 86.2(5)
C20 P2 C39 C44 -96.6(6)
C20 P2 C33 C38 39.2(6)
C20 P2 C33 C34 -138.8(5)
C11 C10 C9 C4 176.0(5)
C11 C10 C9 C8 -1.2(8)
C11 C10 C1 P1 -7.2(8)
C11 C10 C1 C2 -179.1(6)
C11 C12 C17 C18 4.7(9)
C11 C12 C17 C16 -174.3(6)
C11 C12 C13 C14 174.2(6)
C11 C20 C19 C18 2.4(10)
C33 P2 C39 C40 -163.0(5)
C33 P2 C39 C44 14.2(6)
C33 P2 C20 C11 58.0(5)
C33 P2 C20 C19 -129.4(5)
C33 C38 C37 C36 1.3(10)
C8 C9 C4 C5 2.1(9)
C8 C9 C4 C3 -178.1(6)
C8 C7 C6 C5 2.4(10)
C44 C39 C40 C41 -0.3(10)
C26 C21 C22 C23 1.4(10)
C50 C49 C48 C47 -1.1(10)
C50 C49 C48 C53 178.9(7)
C50 C51 C46 C47 -0.2(11)
C50 C51 C46 C52 178.3(8)
C37 C38 C33 P2 -178.4(5)
C37 C38 C33 C34 -0.4(9)
C6 C5 C4 C9 -0.1(10)
C6 C5 C4 C3 -179.9(7)
C6 C7 C8 C9 -0.3(10)
C29 C30 C31 C32 -0.3(9)
C54 C50 C49 C48 -177.4(7)
C54 C50 C51 C46 178.1(7)
C24 C23 C22 C21 -2.1(11)
C15 C14 C13 C12 0.4(11)
C41 C42 C43 C44 -2.0(10)
C36 C35 C34 C33 -0.4(10)
C43 C42 C41 C40 1.8(10)
C22 C23 C24 C25 0.5(11)
C22 C21 C26 C25 0.8(10)
C13 C12 C17 C18 -178.7(6)
C13 C12 C17 C16 2.3(9)
C13 C12 C11 C10 -0.5(9)
C13 C12 C11 C20 -179.7(6)
C13 C14 C15 C16 1.5(11)
C49 C50 C51 C46 -0.2(11)
C19 C18 C17 C12 -2.8(10)
C19 C18 C17 C16 176.2(7)
C19 C20 C11 C10 -179.5(5)
C19 C20 C11 C12 -0.3(9)
C34 C35 C36 C37 1.4(11)
C48 C47 C46 C51 -0.1(12)
C48 C47 C46 C52 -178.5(8)
C51 C50 C49 C48 0.8(11)
C46 C47 C48 C49 0.7(11)
C46 C47 C48 C53 -179.3(7)
C56 O2 C57 C58 177.5(10)
C57 O2 C56 C55 -178.8(11)
